data_4086591
loop_
_publ_author_name
'Reiner, Benjamin R.'
'Bezpalko, Mark W.'
'Foxman, Bruce M.'
'Wade, Casey R.'

_publ_section_title
;
 Lewis Acid Catalysis with Cationic Dinuclear Gold(II,II) and
 Gold(III,III) Phosphorus Ylide Complexes
;
_journal_issue 17
_journal_name_full Organometallics
_journal_page_first 2830
_journal_paper_doi 10.1021/acs.organomet.6b00403
_journal_volume 35
_journal_year 2016
_chemical_formula_moiety 'C38 H40 Au2 F6 N4 O6 P2 S2'
_chemical_formula_sum 'C38 H40 Au2 F6 N4 O6 P2 S2'
_chemical_formula_weight 1282.76
_space_group_IT_number 2
_symmetry_cell_setting triclinic
_symmetry_space_group_name_Hall '-P 1'
_symmetry_space_group_name_H-M 'P -1'
_atom_sites_solution_hydrogens difmap
_atom_sites_solution_primary other
_audit_creation_date 2016-03-03
_audit_creation_method CRYSTALS_ver_14.61_build_00000
_cell_angle_alpha 68.237(2)
_cell_angle_beta 71.193(2)
_cell_angle_gamma 87.701(2)
_cell_formula_units_Z 1
_cell_length_a 8.4651(5)
_cell_length_b 11.4271(6)
_cell_length_c 12.8696(7)
_cell_measurement_reflns_used 9922
_cell_measurement_temperature 120
_cell_measurement_theta_max 30
_cell_measurement_theta_min 3
_cell_volume 1089.96(11)
_computing_cell_refinement 'Apex2 (Bruker AXS, 2006)'
_computing_data_collection 'Apex2 (Bruker AXS, 2006)'
_computing_data_reduction 'Apex2 (Bruker AXS, 2006)'
_computing_molecular_graphics 'CAMERON (Watkin et al., 1996)'
_computing_publication_material 'CRYSTALS (Betteridge et al., 2003)'
_computing_structure_refinement 'CRYSTALS (Betteridge et al., 2003)'
_computing_structure_solution 'Superflip (Palatinus & Chapuis, 2007)'
_diffrn_ambient_temperature 120
_diffrn_measured_fraction_theta_full 0.997
_diffrn_measured_fraction_theta_max 0.997
_diffrn_measurement_device Area
_diffrn_measurement_device_type 'Bruker Kappa Apex2'
_diffrn_measurement_method '\f & \w scans'
_diffrn_radiation_monochromator graphite
_diffrn_radiation_type 'Mo K\a'
_diffrn_radiation_wavelength 0.71073
_diffrn_reflns_av_R_equivalents 0.021
_diffrn_reflns_limit_h_max 11
_diffrn_reflns_limit_h_min -11
_diffrn_reflns_limit_k_max 16
_diffrn_reflns_limit_k_min -16
_diffrn_reflns_limit_l_max 18
_diffrn_reflns_limit_l_min -17
_diffrn_reflns_number 28153
_diffrn_reflns_theta_full 30.026
_diffrn_reflns_theta_max 30.026
_diffrn_reflns_theta_min 1.806
_diffrn_standards_number 0
_exptl_absorpt_coefficient_mu 6.966
_exptl_absorpt_correction_T_max 0.22
_exptl_absorpt_correction_T_min 0.09
_exptl_absorpt_correction_type numerical
_exptl_absorpt_process_details
; 
 Analytical Absorption (De Meulenaer & Tompa, 1965) 
;
_exptl_crystal_colour yellow
_exptl_crystal_density_diffrn 1.954
_exptl_crystal_density_method 'not measured'
_exptl_crystal_description prism
_exptl_crystal_F_000 618
_exptl_crystal_size_max 0.410
_exptl_crystal_size_mid 0.350
_exptl_crystal_size_min 0.220
_refine_diff_density_max 1.22
_refine_diff_density_min -1.77
_refine_ls_extinction_method None
_refine_ls_goodness_of_fit_ref 1.0246
_refine_ls_hydrogen_treatment constr
_refine_ls_matrix_type full
_refine_ls_number_parameters 269
_refine_ls_number_reflns 6346
_refine_ls_number_restraints 10
_refine_ls_R_factor_all 0.0171
_refine_ls_R_factor_gt 0.0168
_refine_ls_shift/su_max 0.0488880
_refine_ls_shift/su_mean 0.0020595
_refine_ls_structure_factor_coef Fsqd
_refine_ls_weighting_details
;
 Method= Modified Sheldrick 
 w=1/[\s^2^(F^2^) + ( 0.02P)^2^ + 1.81P] 
 ,where P=(max(Fo^2^,0) + 2Fc^2^)/3 
;
_refine_ls_weighting_scheme calc
_refine_ls_wR_factor_all 0.0414
_refine_ls_wR_factor_gt 0.0412
_refine_ls_wR_factor_ref 0.0414
_reflns_limit_h_max 11
_reflns_limit_h_min -11
_reflns_limit_k_max 16
_reflns_limit_k_min -14
_reflns_limit_l_max 18
_reflns_limit_l_min 0
_reflns_number_gt 6217
_reflns_number_total 6346
_reflns_threshold_expression I>2.0\s(I)
_oxford_diffrn_Wilson_B_factor 1.03
_oxford_diffrn_Wilson_scale 91.79
_oxford_refine_ls_r_factor_ref 0.0171
_oxford_refine_ls_scale 0.108637(14)
_oxford_reflns_number_all 6346
_oxford_reflns_threshold_expression_ref I>-10.0\s(I)
_oxford_structure_analysis_title 'br4_064_0m in P-1'
_cod_data_source_file om6b00403_si_002.cif
_cod_data_source_block 2_OTf
_cod_depositor_comments
;
The following automatic conversions were performed:

'_atom_sites_solution_primary' value 'Other' changed to 'other'
according to
/usr/data/users/saulius/crontab/automatic-downloads/rss-feeds/ACS/lib/dictionaries/cif_core.dic
dictionary named 'cif_core.dic' version 2.4.2 from 2011-04-26.

Automatic conversion script
Id: cif_fix_values 4268 2015-11-12 08:31:59Z antanas 

 Adding full bibliography for 4086591--4086592.cif.
;
_cod_original_cell_volume 1089.97(11)
_cod_original_sg_symbol_Hall '-P 1 '
_cod_original_sg_symbol_H-M 'P -1 '
_cod_database_code 4086591

loop_
_symmetry_equiv_pos_as_xyz
x,y,z
-x,-y,-z

loop_
_atom_site_label
_atom_site_type_symbol
_atom_site_fract_x
_atom_site_fract_y
_atom_site_fract_z
_atom_site_U_iso_or_equiv
_atom_site_occupancy
_atom_site_adp_type
_atom_site_refinement_flags_posn
_atom_site_refinement_flags_occupancy
_atom_site_disorder_assembly
_atom_site_disorder_group
Au1 Au 0.048326(9) 0.604922(7) 0.499437(6) 0.0135 1.0000 Uani . . . .
S1 S -0.62022(7) 0.08210(5) 0.72211(5) 0.0222 1.0000 Uani . . . .
P1 P 0.33630(6) 0.48650(5) 0.34889(5) 0.0138 1.0000 Uani . . . .
F10 F -0.9309(4) 0.0973(4) 0.7117(2) 0.0318(8) 0.565(8) Uiso D P 1 1
F11 F -0.9219(5) 0.0529(5) 0.7225(4) 0.0362(11) 0.435(8) Uiso D P 1 2
F20 F -0.9127(4) -0.0200(3) 0.8825(3) 0.0333(8) 0.565(8) Uiso D P 1 1
F21 F -0.9097(6) 0.0125(5) 0.9003(3) 0.0475(13) 0.435(8) Uiso D P 1 2
F30 F -0.8800(4) 0.1808(3) 0.8266(4) 0.0415(11) 0.565(8) Uiso D P 1 1
F31 F -0.8781(5) 0.2102(4) 0.7680(5) 0.0377(13) 0.435(8) Uiso D P 1 2
O1 O -0.5764(3) 0.1819(2) 0.6078(2) 0.0523 1.0000 Uani . . . .
O2 O -0.6080(3) -0.04196(19) 0.7193(2) 0.0383 1.0000 Uani . . . .
O3 O -0.5563(3) 0.1025(3) 0.8042(3) 0.0608 1.0000 Uani . . . .
N1 N 0.1304(2) 0.78087(19) 0.48842(17) 0.0201 1.0000 Uani . . . .
N2 N -0.1618(5) -0.1752(3) 0.7494(3) 0.0559 1.0000 Uani . . . .
C1 C 0.1969(3) 0.3491(2) 0.43051(19) 0.0175 1.0000 Uani . . . .
C2 C 0.5515(2) 0.4527(2) 0.29998(18) 0.0156 1.0000 Uani . . . .
C3 C 0.5939(3) 0.3312(2) 0.30842(19) 0.0183 1.0000 Uani . . . .
C4 C 0.7613(3) 0.3106(2) 0.2646(2) 0.0206 1.0000 Uani . . . .
C5 C 0.8849(3) 0.4090(2) 0.2144(2) 0.0242 1.0000 Uani . . . .
C6 C 0.8434(3) 0.5300(2) 0.2065(3) 0.0285 1.0000 Uani . . . .
C7 C 0.6768(3) 0.5524(2) 0.2485(2) 0.0232 1.0000 Uani . . . .
C8 C 0.2992(2) 0.5780(2) 0.21301(18) 0.0153 1.0000 Uani . . . .
C9 C 0.3140(3) 0.5211(2) 0.1315(2) 0.0190 1.0000 Uani . . . .
C10 C 0.2979(3) 0.5910(2) 0.0219(2) 0.0240 1.0000 Uani . . . .
C11 C 0.2702(3) 0.7175(3) -0.0073(2) 0.0285 1.0000 Uani . . . .
C12 C 0.2560(3) 0.7742(2) 0.0731(2) 0.0274 1.0000 Uani . . . .
C13 C 0.2704(3) 0.7052(2) 0.1836(2) 0.0215 1.0000 Uani . . . .
C14 C 0.3025(3) 0.5722(2) 0.4412(2) 0.0204 1.0000 Uani . . . .
C15 C 0.1812(3) 0.8714(2) 0.4889(2) 0.0195 1.0000 Uani . . . .
C16 C 0.2434(4) 0.9859(2) 0.4921(2) 0.0279 1.0000 Uani . . . .
C17 C -0.2284(4) -0.1562(3) 0.8322(3) 0.0352 1.0000 Uani . . . .
C18 C -0.3139(5) -0.1290(5) 0.9369(4) 0.0602 1.0000 Uani . . . .
C19 C -0.8468(3) 0.0876(2) 0.78600(16) 0.0291 1.0000 Uani D . . .
H11 H 0.2330 0.2971 0.4953 0.0214 1.0000 Uiso R . . .
H12 H 0.1924 0.3046 0.3804 0.0215 1.0000 Uiso R . . .
H31 H 0.5107 0.2649 0.3433 0.0227 1.0000 Uiso R . . .
H41 H 0.7912 0.2294 0.2705 0.0253 1.0000 Uiso R . . .
H51 H 0.9969 0.3932 0.1871 0.0289 1.0000 Uiso R . . .
H61 H 0.9264 0.5969 0.1714 0.0348 1.0000 Uiso R . . .
H71 H 0.6485 0.6328 0.2404 0.0283 1.0000 Uiso R . . .
H91 H 0.3357 0.4363 0.1499 0.0234 1.0000 Uiso R . . .
H101 H 0.3069 0.5525 -0.0327 0.0290 1.0000 Uiso R . . .
H111 H 0.2632 0.7654 -0.0820 0.0341 1.0000 Uiso R . . .
H121 H 0.2382 0.8597 0.0531 0.0333 1.0000 Uiso R . . .
H131 H 0.2633 0.7448 0.2372 0.0264 1.0000 Uiso R . . .
H141 H 0.3702 0.6522 0.4025 0.0243 1.0000 Uiso R . . .
H142 H 0.3284 0.5202 0.5117 0.0249 1.0000 Uiso R . . .
H161 H 0.3077 0.9637 0.5432 0.0427 1.0000 Uiso R . . .
H162 H 0.3122 1.0383 0.4151 0.0431 1.0000 Uiso R . . .
H163 H 0.1539 1.0288 0.5202 0.0433 1.0000 Uiso R . . .
H181 H -0.3893 -0.0662 0.9201 0.0902 1.0000 Uiso R . . .
H182 H -0.2330 -0.1002 0.9620 0.0900 1.0000 Uiso R . . .
H183 H -0.3728 -0.2053 0.9984 0.0902 1.0000 Uiso R . . .

loop_
_atom_site_aniso_label
_atom_site_aniso_U_11
_atom_site_aniso_U_22
_atom_site_aniso_U_33
_atom_site_aniso_U_23
_atom_site_aniso_U_13
_atom_site_aniso_U_12
Au1 0.01106(4) 0.01743(4) 0.01171(4) -0.00601(3) -0.00253(3) -0.00123(2)
S1 0.0209(3) 0.0205(2) 0.0267(3) -0.0102(2) -0.0079(2) -0.0002(2)
P1 0.0107(2) 0.0164(2) 0.0136(2) -0.00580(18) -0.00289(17) -0.00032(17)
O1 0.0280(11) 0.0376(12) 0.0550(15) 0.0164(11) -0.0057(10) -0.0066(9)
O2 0.0367(11) 0.0236(9) 0.0485(13) -0.0170(9) -0.0024(9) 0.0003(8)
O3 0.0358(12) 0.113(2) 0.0722(18) -0.0707(19) -0.0269(13) 0.0129(14)
N1 0.0162(8) 0.0246(9) 0.0192(9) -0.0096(7) -0.0038(7) -0.0004(7)
N2 0.077(2) 0.0590(19) 0.0552(19) -0.0382(16) -0.0368(18) 0.0371(18)
C1 0.0143(9) 0.0170(9) 0.0170(9) -0.0031(7) -0.0034(7) -0.0001(7)
C2 0.0110(8) 0.0194(9) 0.0156(9) -0.0066(7) -0.0036(7) 0.0009(7)
C3 0.0164(9) 0.0183(9) 0.0175(9) -0.0037(8) -0.0053(7) 0.0000(7)
C4 0.0198(10) 0.0187(10) 0.0235(10) -0.0073(8) -0.0089(8) 0.0062(8)
C5 0.0139(9) 0.0271(11) 0.0319(12) -0.0135(10) -0.0055(9) 0.0046(8)
C6 0.0139(10) 0.0249(11) 0.0439(15) -0.0155(11) -0.0027(10) -0.0018(8)
C7 0.0149(10) 0.0205(10) 0.0336(12) -0.0131(9) -0.0039(9) -0.0004(8)
C8 0.0112(8) 0.0170(9) 0.0145(9) -0.0039(7) -0.0023(7) -0.0003(7)
C9 0.0192(10) 0.0195(10) 0.0184(10) -0.0068(8) -0.0067(8) 0.0020(8)
C10 0.0257(11) 0.0288(12) 0.0175(10) -0.0082(9) -0.0079(8) 0.0021(9)
C11 0.0305(12) 0.0285(12) 0.0191(10) -0.0007(9) -0.0086(9) 0.0028(10)
C12 0.0314(13) 0.0177(10) 0.0258(12) -0.0017(9) -0.0078(10) 0.0038(9)
C13 0.0228(10) 0.0178(10) 0.0209(10) -0.0066(8) -0.0040(8) 0.0005(8)
C14 0.0137(9) 0.0304(11) 0.0222(10) -0.0161(9) -0.0049(8) 0.0005(8)
C15 0.0173(9) 0.0229(10) 0.0184(9) -0.0085(8) -0.0054(8) 0.0018(8)
C16 0.0334(13) 0.0222(11) 0.0301(12) -0.0127(10) -0.0092(10) -0.0018(9)
C17 0.0371(15) 0.0333(14) 0.0435(16) -0.0207(12) -0.0166(13) 0.0041(11)
C18 0.0383(18) 0.093(3) 0.055(2) -0.047(2) 0.0006(16) -0.0083(19)
C19 0.0228(11) 0.0296(12) 0.0357(13) -0.0153(11) -0.0070(10) -0.0007(9)

loop_
_atom_type_symbol
_atom_type_scat_dispersion_real
_atom_type_scat_dispersion_imag
_atom_type_scat_Cromer_Mann_a1
_atom_type_scat_Cromer_Mann_b1
_atom_type_scat_Cromer_Mann_a2
_atom_type_scat_Cromer_Mann_b2
_atom_type_scat_Cromer_Mann_a3
_atom_type_scat_Cromer_Mann_b3
_atom_type_scat_Cromer_Mann_a4
_atom_type_scat_Cromer_Mann_b4
_atom_type_scat_Cromer_Mann_c
_atom_type_scat_source
C 0.0033 0.0016 2.3100 20.8439 1.0200 10.2075 1.5886 0.5687 0.8650 51.6512 0.2156 'International Tables Vol C 4.2.6.8 and 6.1.1.4'
H 0.0000 0.0000 0.4930 10.5109 0.3229 26.1257 0.1402 3.1424 0.0408 57.7998 0.0030 'International Tables Vol C 4.2.6.8 and 6.1.1.4'
N 0.0061 0.0033 12.2126 0.0057 3.1322 9.8933 2.0125 28.9975 1.1663 0.5826 -11.5290 'International Tables Vol C 4.2.6.8 and 6.1.1.4'
O 0.0106 0.0060 3.0485 13.2771 2.2868 5.7011 1.5463 0.3239 0.8670 32.9089 0.2508 'International Tables Vol C 4.2.6.8 and 6.1.1.4'
F 0.0171 0.0103 3.5392 10.2825 2.6412 4.2944 1.5170 0.2615 1.0243 26.1476 0.2776 'International Tables Vol C 4.2.6.8 and 6.1.1.4'
P 0.1023 0.0942 6.4345 1.9067 4.1791 27.1570 1.7800 0.5260 1.4908 68.1645 1.1149 'International Tables Vol C 4.2.6.8 and 6.1.1.4'
S 0.1246 0.1234 6.9053 1.4679 5.2034 22.2151 1.4379 0.2536 1.5863 56.1720 0.8669 'International Tables Vol C 4.2.6.8 and 6.1.1.4'
Au -2.0133 8.8022 16.8819 0.4611 18.5913 8.6216 25.5582 1.4826 5.8600 36.3956 12.0658 'International Tables Vol C 4.2.6.8 and 6.1.1.4'

loop_
_geom_angle_atom_site_label_1
_geom_angle_site_symmetry_1
_geom_angle_atom_site_label_2
_geom_angle_atom_site_label_3
_geom_angle_site_symmetry_3
_geom_angle
_geom_angle_publ_flag
C1 2_566 Au1 Au1 2_566 94.37(6) yes
C1 2_566 Au1 P1 . 156.67(6) yes
Au1 2_566 Au1 P1 . 66.359(10) yes
C1 2_566 Au1 N1 . 86.44(8) yes
Au1 2_566 Au1 N1 . 176.86(5) yes
P1 . Au1 N1 . 112.12(5) yes
C1 2_566 Au1 C14 . 172.46(8) yes
Au1 2_566 Au1 C14 . 92.09(6) yes
P1 . Au1 C14 . 30.86(6) yes
N1 . Au1 C14 . 87.33(8) yes
O1 . S1 O2 . 114.20(17) yes
O1 . S1 O3 . 115.33(19) yes
O2 . S1 O3 . 115.38(18) yes
O1 . S1 C19 . 103.55(12) yes
O2 . S1 C19 . 103.04(12) yes
O3 . S1 C19 . 102.93(12) yes
Au1 . P1 C1 . 82.68(7) yes
Au1 . P1 C2 . 150.63(7) yes
C1 . P1 C2 . 112.83(10) yes
Au1 . P1 C8 . 92.75(7) yes
C1 . P1 C8 . 111.45(10) yes
C2 . P1 C8 . 103.43(9) yes
C1 . P1 C14 . 105.81(11) yes
C2 . P1 C14 . 112.59(10) yes
C8 . P1 C14 . 110.88(11) yes
Au1 . N1 C15 . 174.46(19) yes
P1 . C1 Au1 2_566 110.72(11) yes
P1 . C1 H11 . 108.2 no
Au1 2_566 C1 H11 . 108.5 no
P1 . C1 H12 . 110.8 no
Au1 2_566 C1 H12 . 107.1 no
H11 . C1 H12 . 111.5 no
P1 . C2 C3 . 121.56(16) yes
P1 . C2 C7 . 118.52(17) yes
C3 . C2 C7 . 119.88(19) yes
C2 . C3 C4 . 119.6(2) yes
C2 . C3 H31 . 119.8 no
C4 . C3 H31 . 120.6 no
C3 . C4 C5 . 120.4(2) yes
C3 . C4 H41 . 120.3 no
C5 . C4 H41 . 119.3 no
C4 . C5 C6 . 120.2(2) yes
C4 . C5 H51 . 119.4 no
C6 . C5 H51 . 120.4 no
C5 . C6 C7 . 120.1(2) yes
C5 . C6 H61 . 120.4 no
C7 . C6 H61 . 119.5 no
C2 . C7 C6 . 119.8(2) yes
C2 . C7 H71 . 119.8 no
C6 . C7 H71 . 120.3 no
P1 . C8 C9 . 118.03(16) yes
P1 . C8 C13 . 121.82(17) yes
C9 . C8 C13 . 119.9(2) yes
C8 . C9 C10 . 120.0(2) yes
C8 . C9 H91 . 120.5 no
C10 . C9 H91 . 119.6 no
C9 . C10 C11 . 119.9(2) yes
C9 . C10 H101 . 120.0 no
C11 . C10 H101 . 120.1 no
C10 . C11 C12 . 120.2(2) yes
C10 . C11 H111 . 120.0 no
C12 . C11 H111 . 119.7 no
C11 . C12 C13 . 120.5(2) yes
C11 . C12 H121 . 120.2 no
C13 . C12 H121 . 119.3 no
C8 . C13 C12 . 119.4(2) yes
C8 . C13 H131 . 120.4 no
C12 . C13 H131 . 120.1 no
P1 . C14 Au1 . 111.08(11) yes
P1 . C14 H141 . 112.2 no
Au1 . C14 H141 . 109.1 no
P1 . C14 H142 . 107.7 no
Au1 . C14 H142 . 106.3 no
H141 . C14 H142 . 110.3 no
N1 . C15 C16 . 178.8(3) yes
C15 . C16 H161 . 108.7 no
C15 . C16 H162 . 109.6 no
H161 . C16 H162 . 109.0 no
C15 . C16 H163 . 110.0 no
H161 . C16 H163 . 109.4 no
H162 . C16 H163 . 110.1 no
N2 . C17 C18 . 178.7(4) yes
C17 . C18 H181 . 110.0 no
C17 . C18 H182 . 109.5 no
H181 . C18 H182 . 110.1 no
C17 . C18 H183 . 108.2 no
H181 . C18 H183 . 110.5 no
H182 . C18 H183 . 108.5 no
S1 . C19 F20 . 109.84(19) yes
S1 . C19 F10 . 113.80(19) yes
F20 . C19 F10 . 106.6(2) yes
S1 . C19 F30 . 111.39(19) yes
F20 . C19 F30 . 105.0(2) yes
F10 . C19 F30 . 109.7(3) yes
S1 . C19 F31 . 108.5(2) yes
S1 . C19 F11 . 107.6(2) yes
F31 . C19 F11 . 105.8(2) yes
S1 . C19 F21 . 113.2(3) yes
F31 . C19 F21 . 111.7(3) yes
F11 . C19 F21 . 109.8(3) yes

loop_
_geom_bond_atom_site_label_1
_geom_bond_atom_site_label_2
_geom_bond_site_symmetry_2
_geom_bond_distance
_geom_bond_publ_flag
Au1 C1 2_566 2.111(2) yes
Au1 Au1 2_566 2.55804(19) yes
Au1 P1 . 3.1878(5) yes
Au1 N1 . 2.093(2) yes
Au1 C14 . 2.106(2) yes
S1 O1 . 1.428(2) yes
S1 O2 . 1.430(2) yes
S1 O3 . 1.422(2) yes
S1 C19 . 1.836(2) yes
P1 C1 . 1.757(2) yes
P1 C2 . 1.802(2) yes
P1 C8 . 1.795(2) yes
P1 C14 . 1.753(2) yes
F10 C19 . 1.3370(18) yes
F11 C19 . 1.3516(19) yes
F20 C19 . 1.3573(19) yes
F21 C19 . 1.334(2) yes
F30 C19 . 1.334(4) yes
F31 C19 . 1.362(5) yes
N1 C15 . 1.139(3) yes
N2 C17 . 1.129(4) yes
C1 H11 . 0.961 no
C1 H12 . 0.968 no
C2 C3 . 1.394(3) yes
C2 C7 . 1.395(3) yes
C3 C4 . 1.392(3) yes
C3 H31 . 0.926 no
C4 C5 . 1.377(3) yes
C4 H41 . 0.933 no
C5 C6 . 1.387(3) yes
C5 H51 . 0.935 no
C6 C7 . 1.389(3) yes
C6 H61 . 0.930 no
C7 H71 . 0.916 no
C8 C9 . 1.398(3) yes
C8 C13 . 1.392(3) yes
C9 C10 . 1.387(3) yes
C9 H91 . 0.934 no
C10 C11 . 1.383(4) yes
C10 H101 . 0.941 no
C11 C12 . 1.383(4) yes
C11 H111 . 0.933 no
C12 C13 . 1.389(3) yes
C12 H121 . 0.934 no
C13 H131 . 0.942 no
C14 H141 . 0.966 no
C14 H142 . 0.971 no
C15 C16 . 1.449(3) yes
C16 H161 . 0.943 no
C16 H162 . 0.946 no
C16 H163 . 0.932 no
C17 C18 . 1.449(5) yes
C18 H181 . 0.952 no
C18 H182 . 0.959 no
C18 H183 . 0.950 no
